data_4133183
loop_
_publ_author_name
'Cao, Zhi-Chao'
'Xie, Si-Jun'
'Fang, Huayi'
'Shi, Zhang-Jie'

_publ_section_title
;
 Ni-Catalyzed Cross-Coupling of Dimethyl Aryl Amines with Arylboronic
 Esters under Reductive Conditions.
;
_journal_issue 42
_journal_name_full 'Journal of the American Chemical Society'
_journal_page_first 13575
_journal_page_last 13579
_journal_paper_doi 10.1021/jacs.8b08779
_journal_volume 140
_journal_year 2018
_chemical_formula_moiety 'C46 H56 N4 Ni'
_chemical_formula_sum 'C46 H56 N4 Ni'
_chemical_formula_weight 723.65
_space_group_crystal_system monoclinic
_space_group_IT_number 13
_space_group_name_Hall '-P 2yac'
_space_group_name_H-M_alt 'P 1 2/n 1'
_atom_sites_solution_hydrogens geom
_cell_angle_alpha 90
_cell_angle_beta 97.342(2)
_cell_angle_gamma 90
_cell_formula_units_Z 2
_cell_length_a 12.6355(7)
_cell_length_b 8.3115(5)
_cell_length_c 19.5467(11)
_cell_measurement_reflns_used 9185
_cell_measurement_temperature 223.(2)
_cell_measurement_theta_max 27.0371
_cell_measurement_theta_min 2.4507
_cell_volume 2036.0(2)
_computing_cell_refinement 'SAINT V8.38A (Bruker AXS Inc., 2017)'
_computing_data_reduction 'SAINT V8.38A (Bruker AXS Inc., 2017)'
_computing_structure_refinement 'SHELXL-2016/6 (Sheldrick, 2016)'
_computing_structure_solution 'SHELXT 2014/5 (Sheldrick, 2014)'
_diffrn_ambient_temperature 223.(2)
_diffrn_detector_area_resol_mean 7.3910
_diffrn_measured_fraction_theta_full 0.997
_diffrn_measured_fraction_theta_max 0.997
_diffrn_measurement_device_type 'Bruker D8 Venture Photon II'
_diffrn_radiation_wavelength 0.71073
_diffrn_reflns_av_R_equivalents 0.0825
_diffrn_reflns_av_unetI/netI 0.0183
_diffrn_reflns_limit_h_max 16
_diffrn_reflns_limit_h_min -16
_diffrn_reflns_limit_k_max 10
_diffrn_reflns_limit_k_min -10
_diffrn_reflns_limit_l_max 25
_diffrn_reflns_limit_l_min -25
_diffrn_reflns_number 5078
_diffrn_reflns_theta_full 28.36
_diffrn_reflns_theta_max 28.36
_diffrn_reflns_theta_min 2.45
_diffrn_source Mo
_exptl_absorpt_coefficient_mu 0.512
_exptl_absorpt_correction_T_max 0.96
_exptl_absorpt_correction_T_min 0.74
_exptl_absorpt_correction_type multi-scan
_exptl_absorpt_process_details
;
SADABS-2016/2 - Bruker AXS area detector scaling and absorption correction
;
_exptl_crystal_colour Black
_exptl_crystal_density_diffrn 1.180
_exptl_crystal_density_method 'not measured'
_exptl_crystal_description Block
_exptl_crystal_F_000 776
_exptl_crystal_size_max 0.200
_exptl_crystal_size_mid 0.100
_exptl_crystal_size_min 0.070
_refine_diff_density_max 0.325
_refine_diff_density_min -0.255
_refine_ls_extinction_method none
_refine_ls_goodness_of_fit_ref 1.076
_refine_ls_hydrogen_treatment constr
_refine_ls_matrix_type full
_refine_ls_number_parameters 239
_refine_ls_number_reflns 5078
_refine_ls_number_restraints 0
_refine_ls_restrained_S_all 1.076
_refine_ls_R_factor_all 0.0453
_refine_ls_R_factor_gt 0.0379
_refine_ls_shift/su_max 0.000
_refine_ls_shift/su_mean 0.000
_refine_ls_structure_factor_coef Fsqd
_refine_ls_weighting_details 'w=1/[\s^2^(Fo^2^)+(0.0488P)^2^+0.7226P] where P=(Fo^2^+2Fc^2^)/3'
_refine_ls_weighting_scheme calc
_refine_ls_wR_factor_gt 0.1010
_refine_ls_wR_factor_ref 0.1055
_reflns_number_gt 4465
_reflns_number_total 5078
_reflns_threshold_expression 'I > 2\s(I)'
_cod_data_source_file ja8b08779_si_002.cif
_cod_data_source_block caozhichao01
_cod_depositor_comments
;
The following automatic conversions were performed:

data item '_exptl_absorpt_correction_type' value 'Multi-Scan' was
changed to 'multi-scan' in accordance with the
/home/saulius/struct/COD-crude-data/automatic-downloads/DataCite-retrospective/ACS/depositions/lib/dictionaries/cif_core.dic
dictionary named 'cif_core.dic' version 2.4.2 last updated on
2011-04-26.

Automatic conversion script
Id: cif_fix_values 6909 2019-04-08 15:41:33Z antanas 
;
_cod_database_code 4133183

loop_
_space_group_symop_operation_xyz
'x, y, z'
'-x+1/2, y, -z+1/2'
'-x, -y, -z'
'x-1/2, -y, z-1/2'

loop_
_atom_site_type_symbol
_atom_site_label
_atom_site_fract_x
_atom_site_fract_y
_atom_site_fract_z
_atom_site_U_iso_or_equiv
_atom_site_adp_type
_atom_site_calc_flag
_atom_site_refinement_flags_adp
_atom_site_refinement_flags_occupancy
_atom_site_refinement_flags_posn
_atom_site_occupancy
Ni Ni1 0.75 0.28703(4) 0.75 0.03595(10) Uani d T P S 1
C C2 0.67184(12) 0.27957(19) 0.66446(8) 0.0332(3) Uani d . . . 1
C C3 0.61569(13) 0.2320(2) 0.54946(8) 0.0374(3) Uani d . . . 1
C C4 0.62636(16) 0.1772(3) 0.47767(9) 0.0550(5) Uani d . . . 1
H H4A 0.556628 0.176292 0.450379 0.082 Uiso calc U . R 1
H H4B 0.656317 0.069579 0.479182 0.082 Uiso calc U . R 1
H H4C 0.673055 0.250137 0.456957 0.082 Uiso calc U . R 1
C C5 0.80853(11) 0.18159(19) 0.59522(7) 0.0323(3) Uani d . . . 1
C C7 0.98163(14) 0.2504(2) 0.56747(9) 0.0448(4) Uani d . . . 1
H H7 1.028695 0.326705 0.552673 0.054 Uiso calc U . R 1
C C6 0.87733(13) 0.2970(2) 0.57454(8) 0.0377(3) Uani d . . . 1
C C8 1.01759(13) 0.0956(2) 0.58159(9) 0.0447(4) Uani d . . . 1
C C9 0.94745(14) -0.0160(2) 0.60290(9) 0.0463(4) Uani d . . . 1
H H9 0.971329 -0.121621 0.612799 0.056 Uiso calc U . R 1
C C10 0.84207(13) 0.0241(2) 0.61008(8) 0.0399(3) Uani d . . . 1
C C11 0.84217(18) 0.4693(2) 0.56384(12) 0.0595(5) Uani d . . . 1
H H11A 0.901873 0.534044 0.553308 0.089 Uiso calc U . R 1
H H11B 0.817097 0.509509 0.6055 0.089 Uiso calc U . R 1
H H11C 0.784878 0.475311 0.525839 0.089 Uiso calc U . R 1
C C12 0.76759(18) -0.0972(3) 0.63493(13) 0.0624(5) Uani d . . . 1
H H12A 0.705972 -0.110789 0.600364 0.094 Uiso calc U . R 1
H H12B 0.744458 -0.059773 0.677621 0.094 Uiso calc U . R 1
H H12C 0.804209 -0.199365 0.642855 0.094 Uiso calc U . R 1
C C13 1.13186(14) 0.0478(3) 0.57552(11) 0.0640(6) Uani d . . . 1
H H13A 1.132173 -0.045182 0.545527 0.096 Uiso calc U . R 1
H H13B 1.168301 0.021309 0.620838 0.096 Uiso calc U . R 1
H H13C 1.16819 0.136576 0.556295 0.096 Uiso calc U . R 1
C C14 0.53109(12) 0.2905(2) 0.57700(8) 0.0363(3) Uani d . . . 1
C C15 0.41969(14) 0.3272(3) 0.54540(9) 0.0496(4) Uani d . . . 1
H H15A 0.410759 0.295951 0.497194 0.074 Uiso calc U . R 1
H H15B 0.406331 0.441588 0.549021 0.074 Uiso calc U . R 1
H H15C 0.36967 0.267776 0.569493 0.074 Uiso calc U . R 1
C C16 0.50270(11) 0.38135(19) 0.69679(7) 0.0324(3) Uani d . . . 1
C C17 0.50935(12) 0.5445(2) 0.71299(8) 0.0388(3) Uani d . . . 1
C C18 0.58344(17) 0.6540(3) 0.68056(11) 0.0554(5) Uani d . . . 1
H H18A 0.574296 0.637381 0.631038 0.083 Uiso calc U . R 1
H H18B 0.656617 0.630374 0.699259 0.083 Uiso calc U . R 1
H H18C 0.567222 0.765064 0.690443 0.083 Uiso calc U . R 1
C C19 0.44862(14) 0.6022(2) 0.76240(9) 0.0453(4) Uani d . . . 1
H H19 0.451969 0.71211 0.773732 0.054 Uiso calc U . R 1
C C20 0.38333(13) 0.5020(2) 0.79536(8) 0.0453(4) Uani d . . . 1
C C21 0.37931(13) 0.3411(2) 0.77793(8) 0.0429(4) Uani d . . . 1
H H21 0.335138 0.272358 0.799873 0.052 Uiso calc U . R 1
C C22 0.43839(12) 0.2769(2) 0.72896(8) 0.0365(3) Uani d . . . 1
C C23 0.43664(17) 0.0992(2) 0.71384(11) 0.0532(5) Uani d . . . 1
H H23A 0.409771 0.081535 0.665694 0.08 Uiso calc U . R 1
H H23B 0.390632 0.045333 0.742723 0.08 Uiso calc U . R 1
H H23C 0.508391 0.05625 0.723375 0.08 Uiso calc U . R 1
C C24 0.31854(18) 0.5681(3) 0.84910(11) 0.0654(6) Uani d . . . 1
H H24A 0.279018 0.661973 0.830721 0.098 Uiso calc U . R 1
H H24B 0.366066 0.598229 0.890043 0.098 Uiso calc U . R 1
H H24C 0.269073 0.486557 0.860927 0.098 Uiso calc U . R 1
N N25 0.56613(9) 0.31882(16) 0.64677(6) 0.0331(3) Uani d . . . 1
N N26 0.70060(10) 0.22669(16) 0.60272(6) 0.0331(3) Uani d . . . 1

loop_
_atom_site_aniso_label
_atom_site_aniso_U_11
_atom_site_aniso_U_22
_atom_site_aniso_U_33
_atom_site_aniso_U_12
_atom_site_aniso_U_13
_atom_site_aniso_U_23
Ni1 0.02444(14) 0.0564(2) 0.02668(14) 0 0.00180(10) 0
C2 0.0250(6) 0.0435(8) 0.0315(7) 0.0013(6) 0.0047(5) 0.0007(6)
C3 0.0307(7) 0.0511(9) 0.0292(7) 0.0021(7) -0.0005(6) -0.0028(6)
C4 0.0457(10) 0.0859(15) 0.0323(8) 0.0120(10) 0.0012(7) -0.0124(9)
C5 0.0257(7) 0.0434(8) 0.0278(6) 0.0025(6) 0.0042(5) -0.0012(6)
C7 0.0322(8) 0.0617(11) 0.0422(9) -0.0080(7) 0.0117(7) -0.0047(8)
C6 0.0342(8) 0.0448(9) 0.0350(7) -0.0008(7) 0.0076(6) 0.0016(6)
C8 0.0297(7) 0.0660(12) 0.0381(8) 0.0055(7) 0.0036(6) -0.0113(8)
C9 0.0422(9) 0.0510(10) 0.0457(9) 0.0137(8) 0.0050(7) -0.0026(8)
C10 0.0371(8) 0.0429(9) 0.0403(8) 0.0021(7) 0.0072(7) 0.0009(7)
C11 0.0598(12) 0.0464(11) 0.0759(14) 0.0005(9) 0.0223(11) 0.0122(10)
C12 0.0602(12) 0.0479(11) 0.0824(15) -0.0020(9) 0.0215(11) 0.0096(10)
C13 0.0318(9) 0.0993(17) 0.0603(12) 0.0126(10) 0.0042(8) -0.0235(12)
C14 0.0294(7) 0.0490(9) 0.0292(7) 0.0018(6) -0.0009(6) -0.0015(6)
C15 0.0317(8) 0.0752(13) 0.0400(9) 0.0089(8) -0.0034(7) -0.0038(8)
C16 0.0242(6) 0.0440(8) 0.0292(7) 0.0023(6) 0.0036(5) 0.0004(6)
C17 0.0321(7) 0.0451(9) 0.0393(8) -0.0012(7) 0.0044(6) -0.0006(7)
C18 0.0557(11) 0.0495(10) 0.0634(12) -0.0109(9) 0.0159(9) 0.0012(9)
C19 0.0427(9) 0.0472(10) 0.0460(9) 0.0038(7) 0.0050(7) -0.0098(8)
C20 0.0342(8) 0.0675(12) 0.0347(8) 0.0086(8) 0.0062(6) -0.0042(8)
C21 0.0317(8) 0.0611(11) 0.0372(8) -0.0013(7) 0.0090(6) 0.0056(8)
C22 0.0285(7) 0.0450(9) 0.0358(7) 0.0005(6) 0.0032(6) 0.0028(6)
C23 0.0570(11) 0.0442(10) 0.0602(11) -0.0057(8) 0.0148(9) 0.0029(9)
C24 0.0549(12) 0.0951(17) 0.0493(11) 0.0127(11) 0.0180(9) -0.0141(11)
N25 0.0242(6) 0.0464(7) 0.0284(6) 0.0019(5) 0.0027(5) -0.0009(5)
N26 0.0250(6) 0.0459(7) 0.0284(6) 0.0026(5) 0.0031(5) -0.0013(5)

loop_
_atom_type_symbol
_atom_type_description
_atom_type_scat_dispersion_real
_atom_type_scat_dispersion_imag
_atom_type_scat_source
C C 0.0033 0.0016 'International Tables Vol C Tables 4.2.6.8 and 6.1.1.4'
H H 0.0000 0.0000 'International Tables Vol C Tables 4.2.6.8 and 6.1.1.4'
N N 0.0061 0.0033 'International Tables Vol C Tables 4.2.6.8 and 6.1.1.4'
Ni Ni 0.3393 1.1124 'International Tables Vol C Tables 4.2.6.8 and 6.1.1.4'

loop_
_geom_angle_atom_site_label_1
_geom_angle_atom_site_label_2
_geom_angle_atom_site_label_3
_geom_angle_site_symmetry_3
_geom_angle
C2 Ni1 C2 2_656 176.12(10)
N25 C2 N26 . 102.25(12)
N25 C2 Ni1 . 127.92(11)
N26 C2 Ni1 . 129.76(11)
C14 C3 N26 . 106.65(13)
C14 C3 C4 . 130.92(15)
N26 C3 C4 . 122.42(14)
C3 C4 H4A . 109.5
C3 C4 H4B . 109.5
H4A C4 H4B . 109.5
C3 C4 H4C . 109.5
H4A C4 H4C . 109.5
H4B C4 H4C . 109.5
C6 C5 C10 . 121.59(14)
C6 C5 N26 . 119.09(14)
C10 C5 N26 . 119.31(14)
C8 C7 C6 . 121.93(16)
C8 C7 H7 . 119.0
C6 C7 H7 . 119.0
C5 C6 C7 . 118.09(16)
C5 C6 C11 . 120.83(15)
C7 C6 C11 . 121.00(16)
C7 C8 C9 . 118.56(15)
C7 C8 C13 . 121.38(18)
C9 C8 C13 . 120.06(19)
C8 C9 C10 . 121.73(17)
C8 C9 H9 . 119.1
C10 C9 H9 . 119.1
C5 C10 C9 . 118.09(16)
C5 C10 C12 . 120.73(15)
C9 C10 C12 . 121.16(17)
C6 C11 H11A . 109.5
C6 C11 H11B . 109.5
H11A C11 H11B . 109.5
C6 C11 H11C . 109.5
H11A C11 H11C . 109.5
H11B C11 H11C . 109.5
C10 C12 H12A . 109.5
C10 C12 H12B . 109.5
H12A C12 H12B . 109.5
C10 C12 H12C . 109.5
H12A C12 H12C . 109.5
H12B C12 H12C . 109.5
C8 C13 H13A . 109.5
C8 C13 H13B . 109.5
H13A C13 H13B . 109.5
C8 C13 H13C . 109.5
H13A C13 H13C . 109.5
H13B C13 H13C . 109.5
C3 C14 N25 . 106.37(13)
C3 C14 C15 . 131.45(15)
N25 C14 C15 . 122.17(14)
C14 C15 H15A . 109.5
C14 C15 H15B . 109.5
H15A C15 H15B . 109.5
C14 C15 H15C . 109.5
H15A C15 H15C . 109.5
H15B C15 H15C . 109.5
C22 C16 C17 . 121.72(14)
C22 C16 N25 . 119.33(14)
C17 C16 N25 . 118.93(13)
C16 C17 C19 . 118.03(15)
C16 C17 C18 . 121.11(15)
C19 C17 C18 . 120.81(17)
C17 C18 H18A . 109.5
C17 C18 H18B . 109.5
H18A C18 H18B . 109.5
C17 C18 H18C . 109.5
H18A C18 H18C . 109.5
H18B C18 H18C . 109.5
C20 C19 C17 . 121.90(17)
C20 C19 H19 . 119.0
C17 C19 H19 . 119.0
C21 C20 C19 . 118.19(15)
C21 C20 C24 . 121.14(18)
C19 C20 C24 . 120.67(19)
C20 C21 C22 . 122.35(16)
C20 C21 H21 . 118.8
C22 C21 H21 . 118.8
C16 C22 C21 . 117.80(16)
C16 C22 C23 . 121.15(15)
C21 C22 C23 . 120.98(16)
C22 C23 H23A . 109.5
C22 C23 H23B . 109.5
H23A C23 H23B . 109.5
C22 C23 H23C . 109.5
H23A C23 H23C . 109.5
H23B C23 H23C . 109.5
C20 C24 H24A . 109.5
C20 C24 H24B . 109.5
H24A C24 H24B . 109.5
C20 C24 H24C . 109.5
H24A C24 H24C . 109.5
H24B C24 H24C . 109.5
C2 N25 C14 . 112.41(12)
C2 N25 C16 . 121.49(12)
C14 N25 C16 . 126.09(12)
C2 N26 C3 . 112.32(12)
C2 N26 C5 . 122.15(12)
C3 N26 C5 . 125.42(12)

loop_
_geom_bond_atom_site_label_1
_geom_bond_atom_site_label_2
_geom_bond_site_symmetry_2
_geom_bond_distance
Ni1 C2 . 1.8311(15)
Ni1 C2 2_656 1.8312(15)
C2 N25 . 1.3755(18)
C2 N26 . 1.3761(18)
C3 C14 . 1.348(2)
C3 N26 . 1.3968(19)
C3 C4 . 1.498(2)
C4 H4A . 0.97
C4 H4B . 0.97
C4 H4C . 0.97
C5 C6 . 1.389(2)
C5 C10 . 1.395(2)
C5 N26 . 1.4398(18)
C7 C8 . 1.381(3)
C7 C6 . 1.397(2)
C7 H7 . 0.94
C6 C11 . 1.506(3)
C8 C9 . 1.383(3)
C8 C13 . 1.517(2)
C9 C10 . 1.397(2)
C9 H9 . 0.94
C10 C12 . 1.501(3)
C11 H11A . 0.97
C11 H11B . 0.97
C11 H11C . 0.97
C12 H12A . 0.97
C12 H12B . 0.97
C12 H12C . 0.97
C13 H13A . 0.97
C13 H13B . 0.97
C13 H13C . 0.97
C14 N25 . 1.3990(19)
C14 C15 . 1.494(2)
C15 H15A . 0.97
C15 H15B . 0.97
C15 H15C . 0.97
C16 C22 . 1.393(2)
C16 C17 . 1.393(2)
C16 N25 . 1.4383(18)
C17 C19 . 1.393(2)
C17 C18 . 1.503(2)
C18 H18A . 0.97
C18 H18B . 0.97
C18 H18C . 0.97
C19 C20 . 1.387(3)
C19 H19 . 0.94
C20 C21 . 1.379(3)
C20 C24 . 1.515(2)
C21 C22 . 1.393(2)
C21 H21 . 0.94
C22 C23 . 1.506(3)
C23 H23A . 0.97
C23 H23B . 0.97
C23 H23C . 0.97
C24 H24A . 0.97
C24 H24B . 0.97
C24 H24C . 0.97
